data_4505401
loop_
_publ_author_name
'Bhogala, Balakrishna R.'
'Vangala, Venu R.'
'Smith, Philip S.'
'Howard, Judith A. K.'
'Desiraju, Gautam R.'

_publ_section_title
;
 A Novel Saturated Hydrogen Bridge Architecture in Supraminols
;
_journal_issue 4
_journal_name_full 'Crystal Growth &amp; Design'
_journal_page_first 647
_journal_paper_doi 10.1021/cg049916y
_journal_volume 4
_journal_year 2004
_chemical_formula_sum 'C14 H15 N O'
_chemical_formula_weight 213.27
_chemical_melting_point 142
_chemical_name_systematic
; 
 3-(4-aminophenethyl)phenol 
;
_space_group_IT_number 33
_symmetry_cell_setting orthorhombic
_symmetry_space_group_name_Hall 'P 2c -2n'
_symmetry_space_group_name_H-M 'P n a 21'
_atom_sites_solution_hydrogens geom
_atom_sites_solution_primary direct
_atom_sites_solution_secondary difmap
_audit_creation_method SHELXL-97
_cell_angle_alpha 90.00
_cell_angle_beta 90.00
_cell_angle_gamma 90.00
_cell_formula_units_Z 8
_cell_length_a 7.6679(2)
_cell_length_b 26.1975(6)
_cell_length_c 11.1698(2)
_cell_measurement_reflns_used 4703
_cell_measurement_temperature 120(2)
_cell_measurement_theta_max 26.08
_cell_measurement_theta_min 3.078
_cell_volume 2243.79(9)
_computing_cell_refinement 'SMART-NT V5.0 (Bruker, 1998)'
_computing_data_collection 'SMART-NT V5.0 (Bruker, 1998)'
_computing_data_reduction 'SMART-NT V5.0 (Bruker, 1998)'
_computing_molecular_graphics 'SHELXTL-98 (Bruker, 1998)'
_computing_publication_material 'SHELXTL-98 (Bruker, 1998)'
_computing_structure_refinement 'SHELXL-97 (Sheldrick, 1997)'
_computing_structure_solution 'SHELXS-97 (Sheldrick, 1990)'
_diffrn_ambient_temperature 120(2)
_diffrn_detector_area_resol_mean 8
_diffrn_measured_fraction_theta_full 0.999
_diffrn_measured_fraction_theta_max 0.999
_diffrn_measurement_device_type 'Bruker SMART CCD 1K area detector'
_diffrn_measurement_method 'omega scans'
_diffrn_radiation_monochromator graphite
_diffrn_radiation_source 'fine-focus sealed tube'
_diffrn_radiation_type MoK\a
_diffrn_radiation_wavelength 0.71073
_diffrn_reflns_av_R_equivalents 0.0858
_diffrn_reflns_av_sigmaI/netI 0.0609
_diffrn_reflns_limit_h_max 9
_diffrn_reflns_limit_h_min -9
_diffrn_reflns_limit_k_max 33
_diffrn_reflns_limit_k_min -33
_diffrn_reflns_limit_l_max 14
_diffrn_reflns_limit_l_min -14
_diffrn_reflns_number 24522
_diffrn_reflns_theta_full 27.00
_diffrn_reflns_theta_max 27.00
_diffrn_reflns_theta_min 1.55
_diffrn_standards_decay_% 0
_exptl_absorpt_coefficient_mu 0.079
_exptl_absorpt_correction_type none
_exptl_crystal_colour Colourless
_exptl_crystal_density_diffrn 1.263
_exptl_crystal_density_meas ?
_exptl_crystal_density_method 'not measured'
_exptl_crystal_description Block
_exptl_crystal_F_000 912
_exptl_crystal_size_max 0.2
_exptl_crystal_size_mid 0.2
_exptl_crystal_size_min 0.14
_refine_diff_density_max 0.152
_refine_diff_density_min -0.220
_refine_diff_density_rms 0.039
_refine_ls_abs_structure_details 'Flack H D (1983), Acta Cryst. A39, 876-881'
_refine_ls_abs_structure_Flack 2.1(15)
_refine_ls_extinction_method none
_refine_ls_goodness_of_fit_ref 0.929
_refine_ls_hydrogen_treatment mixed
_refine_ls_matrix_type full
_refine_ls_number_parameters 409
_refine_ls_number_reflns 4897
_refine_ls_number_restraints 1
_refine_ls_restrained_S_all 0.929
_refine_ls_R_factor_all 0.0607
_refine_ls_R_factor_gt 0.0398
_refine_ls_shift/su_max 0.000
_refine_ls_shift/su_mean 0.000
_refine_ls_structure_factor_coef Fsqd
_refine_ls_weighting_details 'calc w=1/[\s^2^(Fo^2^)+(0.0424P)^2^+0.0000P] where P=(Fo^2^+2Fc^2^)/3'
_refine_ls_weighting_scheme calc
_refine_ls_wR_factor_gt 0.0796
_refine_ls_wR_factor_ref 0.0861
_reflns_number_gt 3673
_reflns_number_total 4897
_reflns_threshold_expression >2sigma(I)
_cod_data_source_file cg049916ysi20040425_031453.cif
_cod_data_source_block 2
_cod_depositor_comments
;
The following automatic conversions were performed:

'_symmetry_cell_setting' value 'Orthorhombic' changed to
'orthorhombic' according to
/home/saulius/struct/CIF-dictionaries/cif_core.dic dictionary named
'cif_core.dic' version 2.4.1 from 2010-06-29.

Automatic conversion script
Id: cif_fix_values 1715 2011-07-08 13:25:40Z adriana 

The following automatic conversions were performed:

'_exptl_crystal_density_meas' value 'not measured' was changed to '?'
- the value is perceived as not measured.

Automatic conversion script
Id: cif_fix_values 3008 2015-01-20 13:52:24Z robertas 
;
_cod_original_sg_symbol_H-M Pna2(1)
_cod_database_code 4505401

loop_
_symmetry_equiv_pos_as_xyz
'x, y, z'
'-x, -y, z+1/2'
'x+1/2, -y+1/2, z'
'-x+1/2, y+1/2, z+1/2'

loop_
_atom_site_label
_atom_site_type_symbol
_atom_site_fract_x
_atom_site_fract_y
_atom_site_fract_z
_atom_site_U_iso_or_equiv
_atom_site_adp_type
_atom_site_occupancy
_atom_site_symmetry_multiplicity
_atom_site_calc_flag
O2 O 0.48903(19) 0.71400(5) 0.37102(16) 0.0303(4) Uani 1 1 d
N2 N 0.3238(3) 0.31059(7) 0.1126(2) 0.0300(4) Uani 1 1 d
C26 C 0.3364(3) 0.40114(8) 0.0627(2) 0.0258(5) Uani 1 1 d
C29 C 0.5656(3) 0.60861(7) 0.15823(19) 0.0251(5) Uani 1 1 d
C21 C 0.3803(3) 0.36111(7) 0.1388(2) 0.0247(5) Uani 1 1 d
C31 C 0.5529(3) 0.68576(7) 0.2764(2) 0.0249(5) Uani 1 1 d
C30 C 0.5002(3) 0.63585(8) 0.2562(2) 0.0250(5) Uani 1 1 d
C24 C 0.4783(2) 0.46203(7) 0.19453(19) 0.0246(5) Uani 1 1 d
C32 C 0.6747(3) 0.70868(8) 0.2021(2) 0.0285(5) Uani 1 1 d
C34 C 0.6857(3) 0.63219(8) 0.0835(2) 0.0290(5) Uani 1 1 d
C22 C 0.4706(3) 0.37174(8) 0.2440(2) 0.0274(5) Uani 1 1 d
C27 C 0.5371(3) 0.51545(8) 0.2271(2) 0.0299(5) Uani 1 1 d
C25 C 0.3858(3) 0.45067(8) 0.09044(19) 0.0258(5) Uani 1 1 d
C23 C 0.5182(3) 0.42153(8) 0.2708(2) 0.0276(5) Uani 1 1 d
C33 C 0.7421(3) 0.68157(9) 0.1063(2) 0.0315(5) Uani 1 1 d
C28 C 0.5015(3) 0.55529(8) 0.1315(2) 0.0292(5) Uani 1 1 d
O O 0.0037(2) 0.28318(5) 0.19684(16) 0.0310(4) Uani 1 1 d
N N 0.1579(2) 0.68478(7) 0.4525(2) 0.0297(4) Uani 1 1 d
C1 C 0.1190(3) 0.63245(7) 0.4284(2) 0.0245(5) Uani 1 1 d
C11 C -0.0556(3) 0.30943(7) 0.2959(2) 0.0245(5) Uani 1 1 d
C9 C -0.0807(3) 0.38646(7) 0.41231(19) 0.0244(4) Uani 1 1 d
C10 C -0.0159(2) 0.36092(8) 0.3129(2) 0.0236(5) Uani 1 1 d
C6 C 0.1779(3) 0.59476(8) 0.5056(2) 0.0260(5) Uani 1 1 d
C14 C -0.1837(3) 0.35986(8) 0.4933(2) 0.0272(5) Uani 1 1 d
C2 C 0.0347(3) 0.61791(8) 0.3239(2) 0.0279(5) Uani 1 1 d
C4 C 0.0737(3) 0.52821(7) 0.37275(18) 0.0259(4) Uani 1 1 d
C13 C -0.2261(3) 0.30939(8) 0.4743(2) 0.0290(5) Uani 1 1 d
C12 C -0.1610(3) 0.28345(7) 0.3752(2) 0.0276(5) Uani 1 1 d
C5 C 0.1547(3) 0.54365(8) 0.4780(2) 0.0286(5) Uani 1 1 d
C8 C -0.0475(3) 0.44275(8) 0.4346(2) 0.0296(5) Uani 1 1 d
C3 C 0.0132(3) 0.56676(8) 0.2971(2) 0.0289(5) Uani 1 1 d
C7 C 0.0533(3) 0.47220(7) 0.3413(2) 0.0314(5) Uani 1 1 d
H27 H 0.476(3) 0.5257(8) 0.303(3) 0.036(6) Uiso 1 1 d
H6 H 0.236(3) 0.6021(8) 0.574(2) 0.033(6) Uiso 1 1 d
H12 H -0.188(3) 0.2470(8) 0.355(2) 0.038(6) Uiso 1 1 d
H13 H -0.304(3) 0.2918(8) 0.530(2) 0.033(6) Uiso 1 1 d
H34 H 0.727(3) 0.6126(7) 0.016(2) 0.027(5) Uiso 1 1 d
H10 H 0.055(2) 0.3774(7) 0.2581(19) 0.019(5) Uiso 1 1 d
H5 H 0.198(3) 0.5159(7) 0.534(2) 0.033(6) Uiso 1 1 d
H32 H 0.705(3) 0.7437(7) 0.215(2) 0.023(5) Uiso 1 1 d
H14 H -0.228(3) 0.3765(7) 0.563(2) 0.026(6) Uiso 1 1 d
H7 H -0.007(3) 0.4692(9) 0.265(3) 0.050(8) Uiso 1 1 d
H25 H 0.350(3) 0.4767(8) 0.030(2) 0.033(6) Uiso 1 1 d
H33 H 0.829(3) 0.6992(9) 0.051(2) 0.041(7) Uiso 1 1 d
H26 H 0.275(3) 0.3931(8) -0.013(2) 0.026(5) Uiso 1 1 d
H22 H 0.501(2) 0.3451(8) 0.297(2) 0.028(6) Uiso 1 1 d
H30 H 0.415(3) 0.6189(8) 0.311(2) 0.042(6) Uiso 1 1 d
H23 H 0.583(3) 0.4284(8) 0.350(2) 0.039(6) Uiso 1 1 d
H8 H 0.012(3) 0.4464(7) 0.520(2) 0.039(6) Uiso 1 1 d
H28 H 0.558(3) 0.5431(8) 0.055(2) 0.041(6) Uiso 1 1 d
HO2 H 0.366(4) 0.7000(10) 0.401(3) 0.086(10) Uiso 1 1 d
HN2 H 0.086(4) 0.7081(9) 0.417(3) 0.061(9) Uiso 1 1 d
HN1 H 0.146(3) 0.6910(9) 0.530(3) 0.042(8) Uiso 1 1 d
HO1 H 0.108(3) 0.2973(9) 0.169(2) 0.050(8) Uiso 1 1 d
HN4 H 0.402(3) 0.2852(9) 0.155(2) 0.049(7) Uiso 1 1 d
H28A H 0.376(3) 0.5566(8) 0.1208(18) 0.035(6) Uiso 1 1 d
HN3 H 0.322(3) 0.3030(10) 0.033(3) 0.055(9) Uiso 1 1 d
H7A H 0.170(3) 0.4570(8) 0.332(2) 0.053(7) Uiso 1 1 d
H8A H -0.168(3) 0.4611(8) 0.447(2) 0.054(7) Uiso 1 1 d
H27A H 0.665(3) 0.5147(8) 0.246(2) 0.045(6) Uiso 1 1 d
H3 H -0.047(3) 0.5573(8) 0.227(2) 0.043(7) Uiso 1 1 d
H2 H -0.009(3) 0.6449(9) 0.270(3) 0.045(7) Uiso 1 1 d

loop_
_atom_site_aniso_label
_atom_site_aniso_U_11
_atom_site_aniso_U_22
_atom_site_aniso_U_33
_atom_site_aniso_U_23
_atom_site_aniso_U_13
_atom_site_aniso_U_12
O2 0.0358(9) 0.0271(7) 0.0278(10) -0.0044(7) 0.0038(7) -0.0048(6)
N2 0.0371(11) 0.0224(9) 0.0304(12) -0.0001(8) 0.0052(9) 0.0014(8)
C26 0.0267(11) 0.0270(10) 0.0237(12) -0.0007(9) -0.0012(9) -0.0006(9)
C29 0.0270(11) 0.0232(10) 0.0253(12) 0.0027(8) -0.0046(9) 0.0047(9)
C21 0.0245(11) 0.0239(10) 0.0258(12) -0.0013(9) 0.0054(9) 0.0014(9)
C31 0.0270(10) 0.0273(10) 0.0204(12) 0.0000(9) -0.0029(9) -0.0001(9)
C30 0.0228(11) 0.0249(10) 0.0272(14) 0.0023(9) -0.0005(8) 0.0006(8)
C24 0.0240(10) 0.0252(9) 0.0247(11) 0.0005(9) 0.0030(8) -0.0005(8)
C32 0.0304(12) 0.0231(10) 0.0320(13) 0.0013(9) -0.0053(9) -0.0036(9)
C34 0.0313(12) 0.0290(11) 0.0267(14) -0.0031(9) -0.0012(10) 0.0056(9)
C22 0.0287(11) 0.0272(10) 0.0265(13) 0.0087(10) 0.0041(9) 0.0060(9)
C27 0.0350(13) 0.0270(10) 0.0277(12) 0.0001(9) -0.0038(10) -0.0047(9)
C25 0.0293(11) 0.0233(10) 0.0249(12) 0.0041(9) -0.0007(9) 0.0029(9)
C23 0.0263(11) 0.0319(11) 0.0245(13) 0.0034(9) 0.0000(9) 0.0019(9)
C33 0.0283(12) 0.0346(12) 0.0316(13) 0.0053(10) 0.0024(9) -0.0006(10)
C28 0.0345(13) 0.0245(11) 0.0286(14) -0.0030(9) -0.0032(9) 0.0040(9)
O 0.0363(9) 0.0273(8) 0.0296(11) -0.0069(7) 0.0058(7) -0.0072(7)
N 0.0364(11) 0.0238(9) 0.0288(12) -0.0003(8) 0.0032(9) 0.0009(8)
C1 0.0228(10) 0.0233(10) 0.0274(12) 0.0024(9) 0.0062(9) 0.0020(8)
C11 0.0246(10) 0.0264(10) 0.0226(12) -0.0026(9) -0.0022(9) 0.0017(9)
C9 0.0205(10) 0.0269(10) 0.0257(12) 0.0003(8) -0.0019(9) 0.0016(8)
C10 0.0225(11) 0.0252(10) 0.0233(14) 0.0030(9) 0.0010(9) -0.0018(8)
C6 0.0293(12) 0.0259(10) 0.0227(12) 0.0012(9) -0.0038(10) -0.0006(9)
C14 0.0282(12) 0.0283(11) 0.0251(13) 0.0009(10) 0.0042(10) 0.0045(8)
C2 0.0310(11) 0.0285(11) 0.0241(13) 0.0038(9) 0.0001(9) 0.0026(9)
C4 0.0290(11) 0.0242(10) 0.0247(11) 0.0008(9) 0.0050(9) -0.0031(8)
C13 0.0316(11) 0.0301(11) 0.0253(12) 0.0065(9) 0.0038(9) 0.0007(9)
C12 0.0314(11) 0.0222(10) 0.0291(13) 0.0010(9) 0.0008(9) -0.0023(8)
C5 0.0310(11) 0.0249(10) 0.0299(13) 0.0040(9) -0.0021(9) 0.0004(9)
C8 0.0366(13) 0.0227(10) 0.0295(14) -0.0027(9) 0.0084(10) -0.0008(9)
C3 0.0308(11) 0.0346(11) 0.0214(12) -0.0001(10) 0.0001(9) -0.0055(9)
C7 0.0412(14) 0.0250(10) 0.0279(12) -0.0023(9) 0.0017(10) -0.0039(10)

loop_
_atom_type_symbol
_atom_type_description
_atom_type_scat_dispersion_real
_atom_type_scat_dispersion_imag
_atom_type_scat_source
C C 0.0033 0.0016 'International Tables Vol C Tables 4.2.6.8 and 6.1.1.4'
H H 0.0000 0.0000 'International Tables Vol C Tables 4.2.6.8 and 6.1.1.4'
N N 0.0061 0.0033 'International Tables Vol C Tables 4.2.6.8 and 6.1.1.4'
O O 0.0106 0.0060 'International Tables Vol C Tables 4.2.6.8 and 6.1.1.4'

loop_
_geom_angle_atom_site_label_1
_geom_angle_atom_site_label_2
_geom_angle_atom_site_label_3
_geom_angle
C25 C26 C21 120.2(2)
C34 C29 C30 118.77(19)
C34 C29 C28 120.6(2)
C30 C29 C28 120.6(2)
C26 C21 C22 119.04(19)
C26 C21 N2 120.1(2)
C22 C21 N2 120.7(2)
O2 C31 C32 117.75(18)
O2 C31 C30 121.8(2)
C32 C31 C30 120.5(2)
C31 C30 C29 120.2(2)
C25 C24 C23 117.29(19)
C25 C24 C27 123.28(18)
C23 C24 C27 119.43(19)
C33 C32 C31 119.47(19)
C33 C34 C29 120.7(2)
C23 C22 C21 120.1(2)
C24 C27 C28 114.40(18)
C26 C25 C24 121.68(19)
C22 C23 C24 121.8(2)
C32 C33 C34 120.3(2)
C29 C28 C27 115.99(19)
C6 C1 C2 118.64(19)
C6 C1 N 119.9(2)
C2 C1 N 121.3(2)
O C11 C12 117.55(18)
O C11 C10 121.3(2)
C12 C11 C10 121.1(2)
C14 C9 C10 118.87(18)
C14 C9 C8 118.43(19)
C10 C9 C8 122.68(19)
C9 C10 C11 119.8(2)
C5 C6 C1 120.5(2)
C13 C14 C9 121.0(2)
C3 C2 C1 120.2(2)
C5 C4 C3 116.72(18)
C5 C4 C7 121.56(18)
C3 C4 C7 121.72(19)
C14 C13 C12 120.5(2)
C11 C12 C13 118.71(19)
C6 C5 C4 121.8(2)
C7 C8 C9 117.98(19)
C2 C3 C4 122.1(2)
C8 C7 C4 112.80(18)

loop_
_geom_bond_atom_site_label_1
_geom_bond_atom_site_label_2
_geom_bond_distance
O2 C31 1.380(3)
N2 C21 1.423(3)
C26 C25 1.387(3)
C26 C21 1.391(3)
C29 C34 1.388(3)
C29 C30 1.399(3)
C29 C28 1.511(3)
C21 C22 1.393(3)
C31 C32 1.387(3)
C31 C30 1.387(3)
C24 C25 1.394(3)
C24 C23 1.395(3)
C24 C27 1.514(3)
C32 C33 1.384(3)
C34 C33 1.388(3)
C22 C23 1.387(3)
C27 C28 1.518(3)
O C11 1.379(3)
N C1 1.429(3)
C1 C6 1.386(3)
C1 C2 1.388(3)
C11 C12 1.380(3)
C11 C10 1.396(3)
C9 C14 1.388(3)
C9 C10 1.388(3)
C9 C8 1.517(3)
C6 C5 1.386(3)
C14 C13 1.378(3)
C2 C3 1.383(3)
C4 C5 1.390(3)
C4 C3 1.396(3)
C4 C7 1.517(3)
C13 C12 1.391(3)
C8 C7 1.510(3)

loop_
_geom_torsion_atom_site_label_1
_geom_torsion_atom_site_label_2
_geom_torsion_atom_site_label_3
_geom_torsion_atom_site_label_4
_geom_torsion
C25 C26 C21 C22 1.5(3)
C25 C26 C21 N2 177.6(2)
O2 C31 C30 C29 179.00(19)
C32 C31 C30 C29 -2.0(3)
C34 C29 C30 C31 1.0(3)
C28 C29 C30 C31 -176.6(2)
O2 C31 C32 C33 179.9(2)
C30 C31 C32 C33 0.8(3)
C30 C29 C34 C33 1.0(3)
C28 C29 C34 C33 178.6(2)
C26 C21 C22 C23 -1.1(3)
N2 C21 C22 C23 -177.2(2)
C25 C24 C27 C28 -5.3(3)
C23 C24 C27 C28 174.3(2)
C21 C26 C25 C24 -0.6(3)
C23 C24 C25 C26 -0.6(3)
C27 C24 C25 C26 179.0(2)
C21 C22 C23 C24 -0.1(3)
C25 C24 C23 C22 0.9(3)
C27 C24 C23 C22 -178.7(2)
C31 C32 C33 C34 1.3(3)
C29 C34 C33 C32 -2.2(3)
C34 C29 C28 C27 120.0(2)
C30 C29 C28 C27 -62.4(3)
C24 C27 C28 C29 -177.32(18)
C14 C9 C10 C11 0.2(3)
C8 C9 C10 C11 -178.1(2)
O C11 C10 C9 178.66(18)
C12 C11 C10 C9 1.1(3)
C2 C1 C6 C5 0.7(3)
N C1 C6 C5 -174.3(2)
C10 C9 C14 C13 -1.9(3)
C8 C9 C14 C13 176.5(2)
C6 C1 C2 C3 -1.1(3)
N C1 C2 C3 173.8(2)
C9 C14 C13 C12 2.3(3)
O C11 C12 C13 -178.41(19)
C10 C11 C12 C13 -0.8(3)
C14 C13 C12 C11 -0.9(3)
C1 C6 C5 C4 0.6(3)
C3 C4 C5 C6 -1.4(3)
C7 C4 C5 C6 178.2(2)
C14 C9 C8 C7 -175.5(2)
C10 C9 C8 C7 2.9(3)
C1 C2 C3 C4 0.2(3)
C5 C4 C3 C2 1.0(3)
C7 C4 C3 C2 -178.6(2)
C9 C8 C7 C4 178.6(2)
C5 C4 C7 C8 58.6(3)
C3 C4 C7 C8 -121.9(2)
